data_7251371
loop_
_publ_author_name
'Kumar, Satyanand'
'Kumar, Ravi'
'Mishra, Rakesh K.'
'Awasthi, Satish Kumar'

_publ_section_title
;
 Exploring weak noncovalent interactions in a few halo-substituted
 quinolones.
;
_journal_issue 44
_journal_name_full 'RSC advances'
_journal_page_first 37216
_journal_page_last 37225
_journal_paper_doi 10.1039/d5ra03605d
_journal_volume 15
_journal_year 2025
_chemical_formula_moiety 'C15 H11 Cl F N4 O3'
_chemical_formula_sum 'C15 H11 Cl F N4 O3'
_chemical_formula_weight 349.73
_chemical_name_common QUINOLONE
_space_group_IT_number 14
_space_group_name_Hall '-P 2yn'
_space_group_name_H-M_alt 'P 1 21/n 1'
_symmetry_cell_setting monoclinic
_symmetry_space_group_name_H-M 'P 1 21/n 1'
_atom_sites_solution_hydrogens geom
_atom_sites_solution_primary direct
_atom_sites_solution_secondary difmap
_audit_creation_method SHELXL-97
_audit_update_record
;
2015-10-19 deposited with the CCDC.	2025-09-09 downloaded from the CCDC.
;
_cell_angle_alpha 90.00
_cell_angle_beta 108.764(17)
_cell_angle_gamma 90.00
_cell_formula_units_Z 4
_cell_length_a 8.8502(14)
_cell_length_b 20.148(3)
_cell_length_c 9.0629(14)
_cell_measurement_reflns_used 4145
_cell_measurement_temperature 293(2)
_cell_measurement_theta_max 29.200
_cell_measurement_theta_min 0.918
_cell_volume 1530.2(4)
_computing_cell_refinement 'CrysAlis PRO (Oxford diffraction 2009)'
_computing_data_collection 'CrysAlis PRO (Oxford diffraction 2009)'
_computing_data_reduction 'CrysAlis PRO'
_computing_molecular_graphics 'Mercury   (Macrae, et al. 2006)'
_computing_publication_material 'publCIF (Westrip, 2010)'
_computing_structure_refinement 'SHELXL-97 (Sheldrick, 1997)'
_computing_structure_solution 'SHELXS-97 (Sheldrick, 1997)'
_diffrn_ambient_temperature 293(2)
_diffrn_measured_fraction_theta_full 1.000
_diffrn_measured_fraction_theta_max 1.000
_diffrn_measurement_device_type 'OXFORD DIFFRACTION XCALIBUR SAPPHIRE3'
_diffrn_measurement_method \W
_diffrn_radiation_monochromator graphite
_diffrn_radiation_source 'fine-focus sealed tube'
_diffrn_radiation_type MoK\a
_diffrn_radiation_wavelength 0.71073
_diffrn_reflns_av_R_equivalents 0.1279
_diffrn_reflns_av_sigmaI/netI 0.2325
_diffrn_reflns_limit_h_max 12
_diffrn_reflns_limit_h_min -11
_diffrn_reflns_limit_k_max 27
_diffrn_reflns_limit_k_min -24
_diffrn_reflns_limit_l_max 10
_diffrn_reflns_limit_l_min -12
_diffrn_reflns_number 10764
_diffrn_reflns_theta_full 29.20
_diffrn_reflns_theta_max 29.20
_diffrn_reflns_theta_min 2.98
_diffrn_standards_decay_% numb
_diffrn_standards_interval_count numb
_diffrn_standards_interval_time numb
_diffrn_standards_number numb
_exptl_absorpt_coefficient_mu 0.284
_exptl_absorpt_correction_T_max 0.972
_exptl_absorpt_correction_T_min 0.934
_exptl_absorpt_correction_type multi-scan
_exptl_absorpt_process_details '(CrysAlis PRO; Oxford Diffraction, 2009)'
_exptl_crystal_colour colourless
_exptl_crystal_density_diffrn 1.518
_exptl_crystal_density_method 'not measured'
_exptl_crystal_description nidle
_exptl_crystal_F_000 716.0
_exptl_crystal_size_max 0.30
_exptl_crystal_size_mid 0.20
_exptl_crystal_size_min 0.10
_refine_diff_density_max 0.394
_refine_diff_density_min -0.369
_refine_diff_density_rms 0.079
_refine_ls_extinction_method none
_refine_ls_goodness_of_fit_ref 0.960
_refine_ls_hydrogen_treatment constr
_refine_ls_matrix_type full
_refine_ls_number_parameters 218
_refine_ls_number_reflns 3622
_refine_ls_number_restraints 0
_refine_ls_restrained_S_all 0.960
_refine_ls_R_factor_all 0.2713
_refine_ls_R_factor_gt 0.0896
_refine_ls_shift/su_max 0.00
_refine_ls_shift/su_mean 0.00
_refine_ls_structure_factor_coef Fsqd
_refine_ls_weighting_details 'calc w=1/[\s^2^(Fo^2^)+(0.1018P)^2^+0.0000P] where P=(Fo^2^+2Fc^2^)/3'
_refine_ls_weighting_scheme calc
_refine_ls_wR_factor_gt 0.1878
_refine_ls_wR_factor_ref 0.3029
_reflns_number_gt 2136
_reflns_number_total 2895
_reflns_threshold_expression >2sigma(I)
_cod_data_source_file d5ra03605d2.cif
_cod_data_source_block 12_CCDC1
_cod_original_sg_symbol_H-M 'P 21/n'
_cod_database_code 7251371

loop_
_symmetry_equiv_pos_as_xyz
'x, y, z'
'-x+1/2, y+1/2, -z+1/2'
'-x, -y, -z'
'x-1/2, -y-1/2, z-1/2'

loop_
_atom_site_label
_atom_site_type_symbol
_atom_site_fract_x
_atom_site_fract_y
_atom_site_fract_z
_atom_site_U_iso_or_equiv
_atom_site_adp_type
_atom_site_occupancy
_atom_site_symmetry_multiplicity
_atom_site_calc_flag
_atom_site_refinement_flags
_atom_site_disorder_assembly
_atom_site_disorder_group
Cl1 Cl 0.1695(2) 0.20206(9) 0.5535(2) 0.0633(7) Uani 1 1 d . . .
N1 N 0.6816(6) 0.0869(2) 0.5480(5) 0.0358(13) Uani 1 1 d . . .
F1 F 0.1673(5) 0.09191(18) 0.7638(5) 0.0647(13) Uani 1 1 d . . .
O1 O 0.6210(6) -0.0627(2) 0.8300(5) 0.0561(14) Uani 1 1 d . . .
C9 C 0.5505(7) 0.0880(3) 0.6004(7) 0.0351(15) Uani 1 1 d . . .
N4 N 0.8060(7) 0.3072(3) 0.6001(7) 0.0516(16) Uani 1 1 d . . .
O2 O 1.0152(6) -0.0588(2) 0.6589(6) 0.0652(15) Uani 1 1 d . . .
O3 O 0.9233(6) -0.1031(2) 0.8382(6) 0.0628(15) Uani 1 1 d . . .
C10 C 0.7087(8) 0.1401(3) 0.4464(7) 0.0385(16) Uani 1 1 d . . .
H10A H 0.6118 0.1469 0.3595 0.046 Uiso 1 1 calc R . .
H10B H 0.7919 0.1262 0.4046 0.046 Uiso 1 1 calc R . .
C8 C 0.4387(7) 0.1396(3) 0.5556(7) 0.0432(17) Uani 1 1 d . . .
H8 H 0.4508 0.1729 0.4894 0.052 Uiso 1 1 calc R . .
C3 C 0.6482(8) -0.0172(3) 0.7501(8) 0.0415(16) Uani 1 1 d . . .
N2 N 0.8475(8) 0.2070(3) 0.6831(7) 0.0585(17) Uani 1 1 d . . .
H2 H 0.8809 0.1733 0.7432 0.070 Uiso 1 1 calc R . .
C1 C 0.7904(7) 0.0379(3) 0.5949(7) 0.0382(16) Uani 1 1 d . . .
H1 H 0.8781 0.0389 0.5597 0.046 Uiso 1 1 calc R . .
C2 C 0.7807(7) -0.0129(3) 0.6903(7) 0.0389(16) Uani 1 1 d . . .
C11 C 0.7561(7) 0.2035(3) 0.5324(7) 0.0355(15) Uani 1 1 d . . .
C6 C 0.2935(8) 0.0897(4) 0.7098(8) 0.0506(19) Uani 1 1 d . . .
C4 C 0.5333(7) 0.0378(3) 0.6999(7) 0.0360(15) Uani 1 1 d . . .
C13 C 0.9162(8) -0.0604(3) 0.7255(8) 0.0471(18) Uani 1 1 d . . .
C5 C 0.4027(7) 0.0396(3) 0.7554(8) 0.0449(17) Uani 1 1 d . . .
H5 H 0.3904 0.0068 0.8229 0.054 Uiso 1 1 calc R . .
N3 N 0.8782(7) 0.2694(3) 0.7251(8) 0.0592(17) Uani 1 1 d . . .
C12 C 0.7274(8) 0.2683(3) 0.4747(8) 0.0459(18) Uani 1 1 d . . .
C7 C 0.3104(8) 0.1403(3) 0.6107(7) 0.0414(16) Uani 1 1 d . . .
C14 C 1.0574(9) -0.1503(4) 0.8796(9) 0.063(2) Uani 1 1 d . . .
H14A H 1.0768 -0.1657 0.7858 0.075 Uiso 1 1 calc R . .
H14B H 1.0314 -0.1885 0.9320 0.075 Uiso 1 1 calc R . .
C15 C 1.2013(11) -0.1176(5) 0.9826(9) 0.093(3) Uani 1 1 d . . .
H15A H 1.2266 -0.0799 0.9302 0.139 Uiso 1 1 calc R . .
H15B H 1.2890 -0.1483 1.0086 0.139 Uiso 1 1 calc R . .
H15C H 1.1824 -0.1033 1.0761 0.139 Uiso 1 1 calc R . .

loop_
_atom_site_aniso_label
_atom_site_aniso_U_11
_atom_site_aniso_U_22
_atom_site_aniso_U_33
_atom_site_aniso_U_23
_atom_site_aniso_U_13
_atom_site_aniso_U_12
Cl1 0.0551(13) 0.0578(14) 0.0796(15) 0.0072(10) 0.0252(11) 0.0189(9)
N1 0.033(3) 0.036(3) 0.037(3) 0.005(2) 0.010(3) -0.001(2)
F1 0.063(3) 0.051(3) 0.096(3) 0.002(2) 0.048(3) 0.004(2)
O1 0.067(4) 0.036(3) 0.072(4) 0.017(3) 0.032(3) 0.010(2)
C9 0.035(4) 0.035(4) 0.035(4) 0.002(3) 0.012(3) -0.004(3)
N4 0.050(4) 0.051(4) 0.052(4) -0.001(3) 0.014(3) -0.005(3)
O2 0.068(4) 0.060(3) 0.079(4) 0.023(3) 0.038(3) 0.027(3)
O3 0.059(3) 0.056(3) 0.077(4) 0.032(3) 0.028(3) 0.020(3)
C10 0.048(4) 0.028(4) 0.043(4) 0.001(3) 0.020(3) 0.002(3)
C8 0.043(4) 0.042(4) 0.040(4) -0.001(3) 0.006(3) 0.005(3)
C3 0.049(4) 0.025(4) 0.050(4) 0.000(3) 0.014(4) 0.002(3)
N2 0.072(5) 0.044(4) 0.048(4) 0.004(3) 0.004(4) 0.008(3)
C1 0.034(4) 0.031(4) 0.050(4) -0.001(3) 0.014(3) 0.000(3)
C2 0.040(4) 0.033(4) 0.041(4) 0.003(3) 0.009(3) 0.007(3)
C11 0.033(4) 0.037(4) 0.036(4) 0.002(3) 0.009(3) -0.001(3)
C6 0.051(5) 0.047(5) 0.062(5) -0.006(4) 0.031(4) -0.004(4)
C4 0.034(4) 0.032(4) 0.041(4) -0.002(3) 0.010(3) -0.001(3)
C13 0.050(5) 0.035(4) 0.054(5) 0.004(3) 0.014(4) 0.003(3)
C5 0.042(4) 0.043(4) 0.051(4) -0.002(3) 0.016(4) -0.007(3)
N3 0.063(4) 0.043(4) 0.068(5) -0.010(3) 0.016(4) -0.002(3)
C12 0.057(5) 0.024(4) 0.055(5) -0.016(3) 0.015(4) -0.007(3)
C7 0.043(4) 0.036(4) 0.037(4) -0.007(3) 0.002(3) 0.002(3)
C14 0.053(5) 0.058(5) 0.079(6) 0.019(4) 0.023(5) 0.019(4)
C15 0.079(7) 0.094(7) 0.067(6) -0.007(5) -0.029(5) 0.013(6)

loop_
_atom_type_symbol
_atom_type_description
_atom_type_scat_dispersion_real
_atom_type_scat_dispersion_imag
_atom_type_scat_source
C C 0.0030 0.0020 'International Tables Vol C Tables 4.2.6.8 and 6.1.1.4'
H H 0.0000 0.0000 'International Tables Vol C Tables 4.2.6.8 and 6.1.1.4'
N N 0.0060 0.0030 'International Tables Vol C Tables 4.2.6.8 and 6.1.1.4'
O O 0.0110 0.0060 'International Tables Vol C Tables 4.2.6.8 and 6.1.1.4'
F F 0.0171 0.0103 'International Tables Vol C Tables 4.2.6.8 and 6.1.1.4'
Cl Cl 0.1484 0.1585 'International Tables Vol C Tables 4.2.6.8 and 6.1.1.4'

loop_
_geom_angle_atom_site_label_1
_geom_angle_atom_site_label_2
_geom_angle_atom_site_label_3
_geom_angle
_geom_angle_site_symmetry_1
_geom_angle_site_symmetry_3
_geom_angle_publ_flag
C1 N1 C9 119.6(5) . . ?
C1 N1 C10 118.9(5) . . ?
C9 N1 C10 121.4(5) . . ?
N1 C9 C4 119.1(5) . . ?
N1 C9 C8 120.2(5) . . ?
C4 C9 C8 120.7(5) . . ?
N3 N4 C12 110.6(6) . . ?
C13 O3 C14 116.9(5) . . ?
N1 C10 C11 111.7(5) . . ?
N1 C10 H10A 109.3 . . ?
C11 C10 H10A 109.3 . . ?
N1 C10 H10B 109.3 . . ?
C11 C10 H10B 109.3 . . ?
H10A C10 H10B 107.9 . . ?
C7 C8 C9 119.4(6) . . ?
C7 C8 H8 120.3 . . ?
C9 C8 H8 120.3 . . ?
O1 C3 C2 126.7(6) . . ?
O1 C3 C4 119.5(6) . . ?
C2 C3 C4 113.8(5) . . ?
N3 N2 C11 110.1(6) . . ?
N3 N2 H2 125.0 . . ?
C11 N2 H2 125.0 . . ?
N1 C1 C2 124.6(5) . . ?
N1 C1 H1 117.7 . . ?
C2 C1 H1 117.7 . . ?
C1 C2 C3 120.5(6) . . ?
C1 C2 C13 114.2(5) . . ?
C3 C2 C13 125.3(6) . . ?
N2 C11 C12 107.9(5) . . ?
N2 C11 C10 123.6(6) . . ?
C12 C11 C10 128.3(6) . . ?
F1 C6 C5 119.9(6) . . ?
F1 C6 C7 118.6(6) . . ?
C5 C6 C7 121.5(6) . . ?
C9 C4 C5 119.1(6) . . ?
C9 C4 C3 122.4(5) . . ?
C5 C4 C3 118.4(6) . . ?
O2 C13 O3 122.6(6) . . ?
O2 C13 C2 122.6(6) . . ?
O3 C13 C2 114.8(6) . . ?
C6 C5 C4 119.7(6) . . ?
C6 C5 H5 120.2 . . ?
C4 C5 H5 120.2 . . ?
N2 N3 N4 107.5(6) . . ?
N4 C12 C11 104.0(6) . . ?
C8 C7 C6 119.6(6) . . ?
C8 C7 Cl1 120.1(5) . . ?
C6 C7 Cl1 120.3(5) . . ?
O3 C14 C15 109.6(7) . . ?
O3 C14 H14A 109.8 . . ?
C15 C14 H14A 109.8 . . ?
O3 C14 H14B 109.8 . . ?
C15 C14 H14B 109.8 . . ?
H14A C14 H14B 108.2 . . ?
C14 C15 H15A 109.5 . . ?
C14 C15 H15B 109.5 . . ?
H15A C15 H15B 109.5 . . ?
C14 C15 H15C 109.5 . . ?
H15A C15 H15C 109.5 . . ?
H15B C15 H15C 109.5 . . ?

loop_
_geom_bond_atom_site_label_1
_geom_bond_atom_site_label_2
_geom_bond_distance
_geom_bond_site_symmetry_2
_geom_bond_publ_flag
Cl1 C7 1.719(7) . ?
N1 C1 1.349(7) . ?
N1 C9 1.388(7) . ?
N1 C10 1.481(7) . ?
F1 C6 1.357(7) . ?
O1 C3 1.239(7) . ?
C9 C4 1.397(8) . ?
C9 C8 1.401(8) . ?
N4 N3 1.344(8) . ?
N4 C12 1.371(8) . ?
O2 C13 1.214(7) . ?
O3 C13 1.322(7) . ?
O3 C14 1.472(8) . ?
C10 C11 1.486(8) . ?
C10 H10A 0.9700 . ?
C10 H10B 0.9700 . ?
C8 C7 1.380(8) . ?
C8 H8 0.9300 . ?
C3 C2 1.444(8) . ?
C3 C4 1.473(8) . ?
N2 N3 1.317(7) . ?
N2 C11 1.347(8) . ?
N2 H2 0.8600 . ?
C1 C2 1.361(8) . ?
C1 H1 0.9300 . ?
C2 C13 1.486(8) . ?
C11 C12 1.399(8) . ?
C6 C5 1.367(9) . ?
C6 C7 1.398(9) . ?
C4 C5 1.401(7) . ?
C5 H5 0.9300 . ?
C14 C15 1.471(10) . ?
C14 H14A 0.9700 . ?
C14 H14B 0.9700 . ?
C15 H15A 0.9600 . ?
C15 H15B 0.9600 . ?
C15 H15C 0.9600 . ?
